data_7022294
loop_
_publ_author_name
'Xu, Feng'
'Tao, Tao'
'Zhang, Kun'
'Wang, Xiao-Xu'
'Huang, Wei'
'You, Xiao-Zeng'

_publ_section_title
;
 C-C bond cleavage in acetonitrile by copper(II)-bipyridine complexes and
 in situ formation of cyano-bridged mixed-valent copper complexes.
;
_journal_issue 10
_journal_name_full 'Dalton transactions (Cambridge, England : 2003)'
_journal_page_first 3631
_journal_page_last 3645
_journal_paper_doi 10.1039/c2dt32281a
_journal_volume 42
_journal_year 2013
_chemical_formula_moiety '2(C21 H16 Cu N5), 2(B F4), (H2 O)'
_chemical_formula_sum 'C21 H17 B Cu F4 N5 O0.5'
_chemical_formula_weight 497.74
_chemical_name_systematic
;
?
;
_space_group_IT_number 14
_symmetry_cell_setting monoclinic
_symmetry_space_group_name_Hall '-P 2ybc'
_symmetry_space_group_name_H-M 'P 1 21/c 1'
_atom_sites_solution_hydrogens geom
_atom_sites_solution_primary direct
_atom_sites_solution_secondary difmap
_audit_creation_method SHELXL-97
_cell_angle_alpha 90.00
_cell_angle_beta 102.594(2)
_cell_angle_gamma 90.00
_cell_formula_units_Z 8
_cell_length_a 8.8668(7)
_cell_length_b 19.0323(15)
_cell_length_c 25.6999(19)
_cell_measurement_reflns_used 2824
_cell_measurement_temperature 291(2)
_cell_measurement_theta_max 20.234
_cell_measurement_theta_min 2.289
_cell_volume 4232.7(6)
_computing_cell_refinement SMART
_computing_data_collection 'SMART (Bruker 2000)'
_computing_data_reduction 'SAINT (Bruker 2000)'
_computing_molecular_graphics SHELXTL
_computing_publication_material SHELXTL
_computing_structure_refinement 'SHELXTL (BRUKER 2000)'
_computing_structure_solution 'SHELXTL (BRUKER 2000)'
_diffrn_ambient_temperature 291(2)
_diffrn_detector_area_resol_mean 0
_diffrn_measured_fraction_theta_full 0.998
_diffrn_measured_fraction_theta_max 0.998
_diffrn_measurement_device_type 'Bruker Smart Apex CCD area detector'
_diffrn_measurement_method '\f and \w scans'
_diffrn_radiation_monochromator graphite
_diffrn_radiation_source 'fine-focus sealed tube'
_diffrn_radiation_type MoK\a
_diffrn_radiation_wavelength 0.71073
_diffrn_reflns_av_R_equivalents 0.0637
_diffrn_reflns_av_sigmaI/netI 0.0898
_diffrn_reflns_limit_h_max 10
_diffrn_reflns_limit_h_min -5
_diffrn_reflns_limit_k_max 21
_diffrn_reflns_limit_k_min -22
_diffrn_reflns_limit_l_max 25
_diffrn_reflns_limit_l_min -30
_diffrn_reflns_number 21213
_diffrn_reflns_theta_full 25.00
_diffrn_reflns_theta_max 25.00
_diffrn_reflns_theta_min 1.94
_diffrn_standards_decay_% 0
_diffrn_standards_interval_count 0
_diffrn_standards_interval_time 0
_diffrn_standards_number 0
_exptl_absorpt_coefficient_mu 1.088
_exptl_absorpt_correction_T_max 0.8989
_exptl_absorpt_correction_T_min 0.8805
_exptl_absorpt_correction_type multi-scan
_exptl_absorpt_process_details 'SADABS, Bruker(2000)'
_exptl_crystal_colour blue
_exptl_crystal_density_diffrn 1.562
_exptl_crystal_density_method 'not measured'
_exptl_crystal_description block
_exptl_crystal_F_000 2016
_exptl_crystal_size_max 0.12
_exptl_crystal_size_mid 0.10
_exptl_crystal_size_min 0.10
_refine_diff_density_max 0.880
_refine_diff_density_min -0.587
_refine_diff_density_rms 0.071
_refine_ls_extinction_method none
_refine_ls_goodness_of_fit_ref 0.850
_refine_ls_hydrogen_treatment constr
_refine_ls_matrix_type full
_refine_ls_number_parameters 586
_refine_ls_number_reflns 7440
_refine_ls_number_restraints 24
_refine_ls_restrained_S_all 0.867
_refine_ls_R_factor_all 0.1243
_refine_ls_R_factor_gt 0.0615
_refine_ls_shift/su_max 0.004
_refine_ls_shift/su_mean 0.000
_refine_ls_structure_factor_coef Fsqd
_refine_ls_weighting_details 'calc w=1/[\s^2^(Fo^2^)+(0.0918P)^2^] where P=(Fo^2^+2Fc^2^)/3'
_refine_ls_weighting_scheme calc
_refine_ls_wR_factor_gt 0.1563
_refine_ls_wR_factor_ref 0.1762
_reflns_number_gt 3372
_reflns_number_total 7440
_reflns_threshold_expression >2sigma(I)
_cod_data_source_file c2dt32281a.txt
_cod_data_source_block 3
_cod_depositor_comments
;
The following automatic conversions were performed:

'_symmetry_cell_setting' value 'Monoclinic' changed to 'monoclinic'
according to /home/saulius/struct/CIF-dictionaries/cif_core.dic
dictionary named 'cif_core.dic' version 2.4.2 from 2011-04-26.

Automatic conversion script
Id: cif_fix_values 1891 2012-01-12 08:04:46Z andrius 
;
_cod_original_sg_symbol_H-M 'P 21/c'
_cod_database_code 7022294

loop_
_symmetry_equiv_pos_as_xyz
'x, y, z'
'-x, y+1/2, -z+1/2'
'-x, -y, -z'
'x, -y-1/2, z-1/2'

loop_
_atom_site_label
_atom_site_type_symbol
_atom_site_fract_x
_atom_site_fract_y
_atom_site_fract_z
_atom_site_U_iso_or_equiv
_atom_site_adp_type
_atom_site_occupancy
_atom_site_symmetry_multiplicity
_atom_site_calc_flag
_atom_site_refinement_flags
Cu1 Cu 0.49122(8) 0.80045(4) 0.83018(3) 0.0689(3) Uani 1 1 d .
N1 N 0.6311(5) 0.8736(2) 0.87171(17) 0.0649(12) Uani 1 1 d .
N2 N 0.6920(5) 0.7395(2) 0.86407(18) 0.0635(12) Uani 1 1 d .
N3 N 0.5357(5) 0.8241(3) 0.75541(19) 0.0666(13) Uani 1 1 d .
N4 N 0.3807(5) 0.7218(3) 0.7856(2) 0.0712(13) Uani 1 1 d .
N5 N 0.2307(8) 0.8470(3) 0.8852(3) 0.115(2) Uani 1 1 d .
C1 C 0.5882(7) 0.9414(3) 0.8749(3) 0.0752(17) Uani 1 1 d .
H1 H 0.4913 0.9555 0.8559 0.090 Uiso 1 1 calc R
C2 C 0.6819(8) 0.9894(3) 0.9048(3) 0.0785(18) Uani 1 1 d .
H2 H 0.6517 1.0362 0.9052 0.094 Uiso 1 1 calc R
C3 C 0.8229(8) 0.9677(4) 0.9347(3) 0.0803(18) Uani 1 1 d .
H3 H 0.8874 0.9995 0.9564 0.096 Uiso 1 1 calc R
C4 C 0.8667(6) 0.8998(3) 0.9323(2) 0.0731(17) Uani 1 1 d .
H4 H 0.9617 0.8848 0.9523 0.088 Uiso 1 1 calc R
C5 C 0.7693(6) 0.8530(3) 0.9000(2) 0.0583(14) Uani 1 1 d .
C6 C 0.8059(6) 0.7784(3) 0.8930(2) 0.0585(14) Uani 1 1 d .
C7 C 0.9493(7) 0.7492(3) 0.9150(2) 0.0744(17) Uani 1 1 d .
H7 H 1.0268 0.7763 0.9358 0.089 Uiso 1 1 calc R
C8 C 0.9749(8) 0.6797(4) 0.9055(3) 0.089(2) Uani 1 1 d .
H8 H 1.0705 0.6593 0.9195 0.106 Uiso 1 1 calc R
C9 C 0.8582(8) 0.6406(3) 0.8751(3) 0.0839(19) Uani 1 1 d .
H9 H 0.8731 0.5934 0.8682 0.101 Uiso 1 1 calc R
C10 C 0.7203(7) 0.6722(3) 0.8554(2) 0.0736(17) Uani 1 1 d .
H10 H 0.6416 0.6456 0.8347 0.088 Uiso 1 1 calc R
C11 C 0.6129(7) 0.8785(4) 0.7424(3) 0.0813(18) Uani 1 1 d .
H11 H 0.6498 0.9122 0.7683 0.098 Uiso 1 1 calc R
C12 C 0.6410(8) 0.8873(4) 0.6916(3) 0.096(2) Uani 1 1 d .
H12 H 0.6932 0.9267 0.6833 0.116 Uiso 1 1 calc R
C13 C 0.5907(9) 0.8371(5) 0.6543(3) 0.096(2) Uani 1 1 d .
H13 H 0.6105 0.8408 0.6203 0.115 Uiso 1 1 calc R
C14 C 0.5096(8) 0.7807(4) 0.6678(3) 0.086(2) Uani 1 1 d .
H14 H 0.4725 0.7464 0.6425 0.103 Uiso 1 1 calc R
C15 C 0.4837(6) 0.7749(3) 0.7178(3) 0.0664(16) Uani 1 1 d .
C16 C 0.3985(6) 0.7179(3) 0.7353(3) 0.0678(16) Uani 1 1 d .
C17 C 0.3354(8) 0.6616(4) 0.7042(3) 0.090(2) Uani 1 1 d .
H17 H 0.3474 0.6577 0.6693 0.108 Uiso 1 1 calc R
C18 C 0.2544(8) 0.6111(4) 0.7255(4) 0.103(3) Uani 1 1 d .
H18 H 0.2128 0.5730 0.7046 0.124 Uiso 1 1 calc R
C19 C 0.2345(8) 0.6160(4) 0.7758(3) 0.095(2) Uani 1 1 d .
H19 H 0.1789 0.5825 0.7902 0.114 Uiso 1 1 calc R
C20 C 0.3001(8) 0.6726(4) 0.8048(3) 0.0869(19) Uani 1 1 d .
H20 H 0.2881 0.6771 0.8397 0.104 Uiso 1 1 calc R
C21 C 0.3238(8) 0.8265(4) 0.8649(3) 0.0790(19) Uani 1 1 d .
Cu2 Cu 0.98974(8) 0.73787(4) 0.58062(3) 0.0701(3) Uani 1 1 d .
N6 N 1.1081(5) 0.8275(2) 0.5938(2) 0.0679(13) Uani 1 1 d .
N7 N 0.9707(5) 0.7593(3) 0.65867(19) 0.0656(12) Uani 1 1 d .
N8 N 0.8539(5) 0.6529(2) 0.5711(2) 0.0744(14) Uani 1 1 d .
N9 N 0.7842(5) 0.7782(2) 0.53329(18) 0.0633(12) Uani 1 1 d .
N10 N 1.2424(7) 0.6543(3) 0.5406(3) 0.105(2) Uani 1 1 d .
C22 C 1.1758(7) 0.8583(3) 0.5585(3) 0.0861(19) Uani 1 1 d .
H22 H 1.1656 0.8381 0.5250 0.103 Uiso 1 1 calc R
C23 C 1.2614(7) 0.9195(4) 0.5702(3) 0.094(2) Uani 1 1 d .
H23 H 1.3069 0.9403 0.5447 0.113 Uiso 1 1 calc R
C24 C 1.2777(8) 0.9484(3) 0.6188(3) 0.088(2) Uani 1 1 d .
H24 H 1.3364 0.9889 0.6275 0.106 Uiso 1 1 calc R
C25 C 1.2081(7) 0.9179(3) 0.6550(3) 0.0808(18) Uani 1 1 d .
H25 H 1.2173 0.9381 0.6885 0.097 Uiso 1 1 calc R
C26 C 1.1234(6) 0.8571(3) 0.6423(2) 0.0585(14) Uani 1 1 d .
C27 C 1.0468(6) 0.8178(3) 0.6791(2) 0.0625(15) Uani 1 1 d .
C28 C 1.0538(7) 0.8385(4) 0.7312(3) 0.0863(19) Uani 1 1 d .
H28 H 1.1046 0.8794 0.7449 0.104 Uiso 1 1 calc R
C29 C 0.9827(9) 0.7960(5) 0.7615(3) 0.109(3) Uani 1 1 d .
H29 H 0.9887 0.8074 0.7971 0.131 Uiso 1 1 calc R
C30 C 0.9041(8) 0.7379(5) 0.7411(4) 0.097(2) Uani 1 1 d .
H30 H 0.8529 0.7104 0.7617 0.116 Uiso 1 1 calc R
C31 C 0.9021(7) 0.7208(3) 0.6896(3) 0.0797(18) Uani 1 1 d .
H31 H 0.8503 0.6803 0.6755 0.096 Uiso 1 1 calc R
C32 C 0.8995(7) 0.5893(4) 0.5915(3) 0.092(2) Uani 1 1 d .
H32 H 0.9990 0.5845 0.6122 0.110 Uiso 1 1 calc R
C33 C 0.8045(10) 0.5307(4) 0.5830(4) 0.107(2) Uani 1 1 d .
H33 H 0.8392 0.4873 0.5974 0.128 Uiso 1 1 calc R
C34 C 0.6604(10) 0.5386(4) 0.5532(3) 0.105(2) Uani 1 1 d .
H34 H 0.5951 0.4999 0.5462 0.126 Uiso 1 1 calc R
C35 C 0.6088(7) 0.6036(4) 0.5330(3) 0.092(2) Uani 1 1 d .
H35 H 0.5080 0.6094 0.5136 0.110 Uiso 1 1 calc R
C36 C 0.7102(7) 0.6602(3) 0.5423(2) 0.0675(16) Uani 1 1 d .
C37 C 0.6703(7) 0.7309(3) 0.5218(2) 0.0665(15) Uani 1 1 d .
C38 C 0.5235(7) 0.7494(4) 0.4919(3) 0.088(2) Uani 1 1 d .
H38 H 0.4445 0.7163 0.4847 0.105 Uiso 1 1 calc R
C39 C 0.4990(9) 0.8161(5) 0.4737(3) 0.104(2) Uani 1 1 d .
H39 H 0.4030 0.8288 0.4532 0.125 Uiso 1 1 calc R
C40 C 0.6156(8) 0.8650(4) 0.4855(3) 0.090(2) Uani 1 1 d .
H40 H 0.5998 0.9113 0.4739 0.108 Uiso 1 1 calc R
C41 C 0.7563(7) 0.8432(3) 0.5151(2) 0.0760(17) Uani 1 1 d .
H41 H 0.8362 0.8758 0.5227 0.091 Uiso 1 1 calc R
C42 C 1.1539(7) 0.6873(3) 0.5556(2) 0.0680(16) Uani 1 1 d .
F5 F 0.2455(8) 0.5773(3) 0.9026(4) 0.237(3) Uani 1 1 d U
F6 F 0.1577(7) 0.4817(4) 0.8758(3) 0.241(4) Uani 1 1 d U
F7 F 0.1925(12) 0.5196(5) 0.9542(3) 0.276(4) Uani 1 1 d U
F8 F 0.3757(7) 0.4849(4) 0.9222(3) 0.245(4) Uani 1 1 d U
B2 B 0.261(2) 0.5168(6) 0.9085(5) 0.206(7) Uani 1 1 d U
F1 F 0.8566(8) 0.5608(4) 0.7377(4) 0.288(5) Uani 1 1 d .
F2 F 0.6484(9) 0.5580(4) 0.7645(3) 0.250(4) Uani 1 1 d .
F3 F 0.6363(5) 0.5817(2) 0.67991(18) 0.1312(15) Uani 1 1 d .
F4 F 0.7096(7) 0.4786(3) 0.7159(2) 0.176(2) Uani 1 1 d .
B1 B 0.7116(13) 0.5471(5) 0.7245(4) 0.101(3) Uani 1 1 d .
O1 O 0.9547(10) 0.9593(6) 0.8139(4) 0.291(5) Uani 1 1 d .
H1A H 1.0223 0.9315 0.8314 0.437 Uiso 1 1 d R
H1B H 0.9990 0.9957 0.8053 0.437 Uiso 1 1 d R

loop_
_atom_site_aniso_label
_atom_site_aniso_U_11
_atom_site_aniso_U_22
_atom_site_aniso_U_33
_atom_site_aniso_U_23
_atom_site_aniso_U_13
_atom_site_aniso_U_12
Cu1 0.0575(5) 0.0757(5) 0.0717(5) -0.0028(4) 0.0099(3) -0.0071(3)
N1 0.054(3) 0.067(3) 0.070(3) 0.001(2) 0.006(2) 0.004(2)
N2 0.061(3) 0.067(3) 0.063(3) -0.001(2) 0.014(2) -0.005(2)
N3 0.055(3) 0.070(3) 0.072(3) 0.015(3) 0.006(2) 0.003(2)
N4 0.062(3) 0.073(3) 0.075(4) -0.001(3) 0.008(3) -0.008(3)
N5 0.122(6) 0.105(5) 0.130(6) -0.004(4) 0.053(4) -0.032(4)
C1 0.065(4) 0.069(4) 0.089(5) 0.003(4) 0.011(3) 0.006(3)
C2 0.086(5) 0.061(4) 0.093(5) -0.004(4) 0.028(4) -0.011(4)
C3 0.082(5) 0.077(5) 0.081(5) -0.013(4) 0.017(4) -0.023(4)
C4 0.056(4) 0.076(4) 0.085(5) 0.003(4) 0.010(3) -0.002(3)
C5 0.050(3) 0.065(4) 0.062(4) 0.004(3) 0.016(3) -0.004(3)
C6 0.056(4) 0.068(4) 0.054(3) 0.005(3) 0.017(3) 0.000(3)
C7 0.057(4) 0.092(5) 0.071(4) 0.009(3) 0.008(3) 0.005(3)
C8 0.083(5) 0.095(5) 0.086(5) 0.012(4) 0.017(4) 0.030(4)
C9 0.094(5) 0.069(4) 0.089(5) 0.000(4) 0.020(4) 0.013(4)
C10 0.078(5) 0.066(4) 0.077(4) 0.000(3) 0.017(3) 0.003(3)
C11 0.076(4) 0.086(5) 0.081(5) 0.014(4) 0.017(3) 0.007(4)
C12 0.091(5) 0.112(6) 0.093(6) 0.043(5) 0.035(4) 0.014(4)
C13 0.092(5) 0.127(7) 0.073(5) 0.009(5) 0.027(4) 0.030(5)
C14 0.080(5) 0.107(6) 0.071(5) 0.010(4) 0.016(4) 0.028(4)
C15 0.057(4) 0.080(4) 0.061(4) 0.002(4) 0.009(3) 0.019(3)
C16 0.058(4) 0.074(4) 0.063(4) -0.002(3) -0.005(3) 0.010(3)
C17 0.094(5) 0.095(5) 0.070(5) -0.008(4) -0.008(4) 0.018(4)
C18 0.087(5) 0.072(5) 0.134(8) -0.004(5) -0.014(5) -0.002(4)
C19 0.090(5) 0.091(5) 0.097(6) 0.004(5) 0.006(4) -0.021(4)
C20 0.086(5) 0.083(5) 0.090(5) -0.006(4) 0.013(4) -0.014(4)
C21 0.079(5) 0.085(5) 0.074(5) -0.008(4) 0.018(4) -0.018(4)
Cu2 0.0549(5) 0.0681(5) 0.0882(6) -0.0094(4) 0.0178(4) -0.0091(3)
N6 0.063(3) 0.071(3) 0.072(4) 0.000(3) 0.020(3) -0.010(2)
N7 0.050(3) 0.068(3) 0.078(3) 0.008(3) 0.015(2) 0.003(2)
N8 0.056(3) 0.059(3) 0.107(4) -0.010(3) 0.015(3) -0.002(2)
N9 0.054(3) 0.060(3) 0.076(3) -0.010(3) 0.012(2) -0.002(2)
N10 0.091(5) 0.099(5) 0.137(6) 0.030(4) 0.051(4) 0.015(4)
C22 0.092(5) 0.091(5) 0.077(5) -0.006(4) 0.020(4) -0.026(4)
C23 0.079(5) 0.091(5) 0.116(7) 0.012(5) 0.029(4) -0.020(4)
C24 0.087(5) 0.066(4) 0.111(6) -0.004(4) 0.022(4) -0.010(3)
C25 0.073(4) 0.077(4) 0.092(5) -0.020(4) 0.017(4) -0.006(4)
C26 0.049(3) 0.062(4) 0.064(4) -0.003(3) 0.012(3) 0.007(3)
C27 0.048(3) 0.072(4) 0.066(4) 0.002(3) 0.009(3) 0.016(3)
C28 0.067(4) 0.121(6) 0.070(5) -0.007(4) 0.013(3) -0.003(4)
C29 0.085(6) 0.175(9) 0.068(5) 0.011(6) 0.016(4) 0.019(6)
C30 0.077(5) 0.122(7) 0.096(7) 0.033(5) 0.030(4) 0.012(5)
C31 0.073(4) 0.082(4) 0.090(5) 0.025(4) 0.028(4) 0.003(3)
C32 0.072(5) 0.079(5) 0.126(6) -0.009(4) 0.025(4) -0.002(4)
C33 0.098(6) 0.067(5) 0.170(8) -0.010(5) 0.060(6) -0.015(4)
C34 0.089(6) 0.093(6) 0.144(7) -0.032(5) 0.050(5) -0.032(5)
C35 0.063(4) 0.093(5) 0.127(6) -0.030(5) 0.037(4) -0.015(4)
C36 0.057(4) 0.070(4) 0.082(4) -0.021(3) 0.030(3) -0.011(3)
C37 0.057(4) 0.082(4) 0.066(4) -0.017(3) 0.023(3) 0.000(3)
C38 0.058(4) 0.125(6) 0.079(5) -0.007(4) 0.011(3) -0.003(4)
C39 0.074(5) 0.136(7) 0.093(6) 0.005(5) 0.001(4) 0.020(5)
C40 0.082(5) 0.100(5) 0.085(5) 0.007(4) 0.011(4) 0.018(4)
C41 0.074(5) 0.075(5) 0.079(5) -0.013(4) 0.017(3) -0.006(3)
C42 0.061(4) 0.067(4) 0.074(4) 0.003(3) 0.009(3) -0.004(3)
F5 0.223(7) 0.121(5) 0.371(11) 0.047(6) 0.073(7) 0.039(5)
F6 0.154(5) 0.352(10) 0.241(7) -0.175(7) 0.093(5) -0.100(6)
F7 0.439(12) 0.259(9) 0.152(6) -0.029(6) 0.113(7) 0.100(8)
F8 0.162(6) 0.220(7) 0.325(10) -0.037(7) -0.008(6) 0.090(5)
B2 0.299(13) 0.108(7) 0.132(9) -0.085(7) -0.127(9) 0.144(8)
F1 0.137(6) 0.293(9) 0.376(12) 0.118(8) -0.068(7) -0.076(6)
F2 0.293(9) 0.338(10) 0.126(5) 0.022(6) 0.064(5) 0.179(8)
F3 0.140(4) 0.127(3) 0.120(4) 0.037(3) 0.015(3) 0.022(3)
F4 0.239(6) 0.112(4) 0.135(4) -0.001(3) -0.050(4) 0.027(4)
B1 0.117(8) 0.085(7) 0.091(8) 0.008(6) 0.006(6) -0.001(6)
O1 0.212(9) 0.306(13) 0.357(14) -0.066(10) 0.063(9) 0.003(9)

loop_
_atom_type_symbol
_atom_type_description
_atom_type_scat_dispersion_real
_atom_type_scat_dispersion_imag
_atom_type_scat_source
C C 0.0033 0.0016 'International Tables Vol C Tables 4.2.6.8 and 6.1.1.4'
H H 0.0000 0.0000 'International Tables Vol C Tables 4.2.6.8 and 6.1.1.4'
B B 0.0013 0.0007 'International Tables Vol C Tables 4.2.6.8 and 6.1.1.4'
Cu Cu 0.3201 1.2651 'International Tables Vol C Tables 4.2.6.8 and 6.1.1.4'
F F 0.0171 0.0103 'International Tables Vol C Tables 4.2.6.8 and 6.1.1.4'
N N 0.0061 0.0033 'International Tables Vol C Tables 4.2.6.8 and 6.1.1.4'
O O 0.0106 0.0060 'International Tables Vol C Tables 4.2.6.8 and 6.1.1.4'

loop_
_geom_angle_atom_site_label_1
_geom_angle_atom_site_label_2
_geom_angle_atom_site_label_3
_geom_angle
C21 Cu1 N4 97.2(2)
C21 Cu1 N1 91.4(2)
N4 Cu1 N1 171.3(2)
C21 Cu1 N3 132.7(2)
N4 Cu1 N3 78.6(2)
N1 Cu1 N3 96.93(19)
C21 Cu1 N2 126.7(2)
N4 Cu1 N2 95.01(19)
N1 Cu1 N2 78.30(18)
N3 Cu1 N2 100.56(17)
C5 N1 C1 118.8(5)
C5 N1 Cu1 118.1(4)
C1 N1 Cu1 122.9(4)
C10 N2 C6 118.5(5)
C10 N2 Cu1 128.4(4)
C6 N2 Cu1 112.7(4)
C11 N3 C15 118.4(6)
C11 N3 Cu1 127.6(5)
C15 N3 Cu1 113.9(4)
C20 N4 C16 120.1(5)
C20 N4 Cu1 123.2(5)
C16 N4 Cu1 116.6(4)
N1 C1 C2 122.1(6)
N1 C1 H1 119.0
C2 C1 H1 119.0
C1 C2 C3 118.8(6)
C1 C2 H2 120.6
C3 C2 H2 120.6
C4 C3 C2 119.7(6)
C4 C3 H3 120.2
C2 C3 H3 120.2
C3 C4 C5 119.5(6)
C3 C4 H4 120.2
C5 C4 H4 120.2
N1 C5 C4 121.0(5)
N1 C5 C6 114.5(5)
C4 C5 C6 124.5(5)
N2 C6 C7 121.1(5)
N2 C6 C5 116.1(5)
C7 C6 C5 122.8(5)
C8 C7 C6 119.1(6)
C8 C7 H7 120.5
C6 C7 H7 120.5
C9 C8 C7 119.3(6)
C9 C8 H8 120.3
C7 C8 H8 120.3
C10 C9 C8 118.6(6)
C10 C9 H9 120.7
C8 C9 H9 120.7
N2 C10 C9 123.3(6)
N2 C10 H10 118.3
C9 C10 H10 118.3
N3 C11 C12 122.6(7)
N3 C11 H11 118.7
C12 C11 H11 118.7
C13 C12 C11 118.7(7)
C13 C12 H12 120.7
C11 C12 H12 120.7
C12 C13 C14 118.7(7)
C12 C13 H13 120.6
C14 C13 H13 120.6
C15 C14 C13 120.4(7)
C15 C14 H14 119.8
C13 C14 H14 119.8
N3 C15 C14 121.3(7)
N3 C15 C16 114.5(6)
C14 C15 C16 124.2(7)
N4 C16 C17 119.0(6)
N4 C16 C15 116.0(6)
C17 C16 C15 125.0(7)
C16 C17 C18 119.4(7)
C16 C17 H17 120.3
C18 C17 H17 120.3
C19 C18 C17 121.3(7)
C19 C18 H18 119.3
C17 C18 H18 119.3
C18 C19 C20 116.7(7)
C18 C19 H19 121.7
C20 C19 H19 121.7
N4 C20 C19 123.5(7)
N4 C20 H20 118.3
C19 C20 H20 118.3
N5 C21 Cu1 174.6(7)
C42 Cu2 N6 94.3(2)
C42 Cu2 N8 91.9(2)
N6 Cu2 N8 173.8(2)
C42 Cu2 N7 129.1(2)
N6 Cu2 N7 79.6(2)
N8 Cu2 N7 95.9(2)
C42 Cu2 N9 126.8(2)
N6 Cu2 N9 98.23(18)
N8 Cu2 N9 78.6(2)
N7 Cu2 N9 104.06(17)
C22 N6 C26 118.6(5)
C22 N6 Cu2 124.2(4)
C26 N6 Cu2 117.2(4)
C31 N7 C27 118.6(6)
C31 N7 Cu2 127.8(5)
C27 N7 Cu2 113.4(4)
C36 N8 C32 118.7(5)
C36 N8 Cu2 117.4(4)
C32 N8 Cu2 123.9(4)
C41 N9 C37 118.4(5)
C41 N9 Cu2 128.0(4)
C37 N9 Cu2 113.5(4)
N6 C22 C23 122.0(6)
N6 C22 H22 119.0
C23 C22 H22 119.0
C24 C23 C22 119.2(7)
C24 C23 H23 120.4
C22 C23 H23 120.4
C23 C24 C25 119.4(7)
C23 C24 H24 120.3
C25 C24 H24 120.3
C24 C25 C26 120.2(6)
C24 C25 H25 119.9
C26 C25 H25 119.9
N6 C26 C25 120.6(6)
N6 C26 C27 114.3(5)
C25 C26 C27 125.1(6)
N7 C27 C28 121.7(6)
N7 C27 C26 115.4(5)
C28 C27 C26 122.9(6)
C29 C28 C27 117.0(7)
C29 C28 H28 121.5
C27 C28 H28 121.5
C30 C29 C28 121.6(8)
C30 C29 H29 119.2
C28 C29 H29 119.2
C29 C30 C31 118.1(7)
C29 C30 H30 121.0
C31 C30 H30 121.0
N7 C31 C30 122.9(7)
N7 C31 H31 118.6
C30 C31 H31 118.6
N8 C32 C33 122.8(6)
N8 C32 H32 118.6
C33 C32 H32 118.6
C34 C33 C32 117.9(7)
C34 C33 H33 121.1
C32 C33 H33 121.1
C33 C34 C35 120.6(7)
C33 C34 H34 119.7
C35 C34 H34 119.7
C34 C35 C36 118.8(7)
C34 C35 H35 120.6
C36 C35 H35 120.6
N8 C36 C35 121.2(6)
N8 C36 C37 115.0(5)
C35 C36 C37 123.8(6)
N9 C37 C38 121.1(6)
N9 C37 C36 115.4(5)
C38 C37 C36 123.4(6)
C39 C38 C37 118.9(7)
C39 C38 H38 120.5
C37 C38 H38 120.5
C38 C39 C40 120.2(7)
C38 C39 H39 119.9
C40 C39 H39 119.9
C41 C40 C39 117.7(7)
C41 C40 H40 121.2
C39 C40 H40 121.2
N9 C41 C40 123.6(6)
N9 C41 H41 118.2
C40 C41 H41 118.2
N10 C42 Cu2 175.5(6)
F5 B2 F8 128.7(19)
F5 B2 F6 112.2(9)
F8 B2 F6 112.1(9)
F5 B2 F7 90.5(10)
F8 B2 F7 105.6(11)
F6 B2 F7 100.5(18)
F1 B1 F2 110.0(10)
F1 B1 F4 102.7(9)
F2 B1 F4 107.5(9)
F1 B1 F3 113.8(9)
F2 B1 F3 112.0(9)
F4 B1 F3 110.4(8)
H1A O1 H1B 109.5

loop_
_geom_bond_atom_site_label_1
_geom_bond_atom_site_label_2
_geom_bond_distance
Cu1 C21 1.955(8)
Cu1 N4 2.006(5)
Cu1 N1 2.010(4)
Cu1 N3 2.093(5)
Cu1 N2 2.144(5)
N1 C5 1.340(6)
N1 C1 1.352(7)
N2 C10 1.334(7)
N2 C6 1.339(6)
N3 C11 1.324(7)
N3 C15 1.352(7)
N4 C20 1.335(7)
N4 C16 1.338(7)
N5 C21 1.138(8)
C1 C2 1.357(8)
C1 H1 0.9300
C2 C3 1.380(8)
C2 H2 0.9300
C3 C4 1.354(8)
C3 H3 0.9300
C4 C5 1.384(7)
C4 H4 0.9300
C5 C6 1.478(7)
C6 C7 1.389(7)
C7 C8 1.373(8)
C7 H7 0.9300
C8 C9 1.372(8)
C8 H8 0.9300
C9 C10 1.358(8)
C9 H9 0.9300
C10 H10 0.9300
C11 C12 1.393(8)
C11 H11 0.9300
C12 C13 1.356(9)
C12 H12 0.9300
C13 C14 1.378(9)
C13 H13 0.9300
C14 C15 1.359(8)
C14 H14 0.9300
C15 C16 1.450(8)
C16 C17 1.380(8)
C17 C18 1.381(10)
C17 H17 0.9300
C18 C19 1.347(10)
C18 H18 0.9300
C19 C20 1.364(9)
C19 H19 0.9300
C20 H20 0.9300
Cu2 C42 1.967(7)
Cu2 N6 1.993(5)
Cu2 N8 2.000(5)
Cu2 N7 2.089(5)
Cu2 N9 2.103(4)
N6 C22 1.327(7)
N6 C26 1.348(6)
N7 C31 1.322(7)
N7 C27 1.348(7)
N8 C36 1.334(7)
N8 C32 1.345(8)
N9 C41 1.327(7)
N9 C37 1.338(7)
N10 C42 1.134(7)
C22 C23 1.387(8)
C22 H22 0.9300
C23 C24 1.343(9)
C23 H23 0.9300
C24 C25 1.354(8)
C24 H24 0.9300
C25 C26 1.379(8)
C25 H25 0.9300
C26 C27 1.482(7)
C27 C28 1.382(8)
C28 C29 1.369(10)
C28 H28 0.9300
C29 C30 1.351(10)
C29 H29 0.9300
C30 C31 1.359(9)
C30 H30 0.9300
C31 H31 0.9300
C32 C33 1.387(9)
C32 H32 0.9300
C33 C34 1.347(10)
C33 H33 0.9300
C34 C35 1.380(10)
C34 H34 0.9300
C35 C36 1.390(8)
C35 H35 0.9300
C36 C37 1.460(8)
C37 C38 1.404(8)
C38 C39 1.354(9)
C38 H38 0.9300
C39 C40 1.376(9)
C39 H39 0.9300
C40 C41 1.376(8)
C40 H40 0.9300
C41 H41 0.9300
F5 B2 1.166(12)
F6 B2 1.288(13)
F7 B2 1.44(2)
F8 B2 1.168(11)
F1 B1 1.283(11)
F2 B1 1.290(11)
F3 B1 1.364(9)
F4 B1 1.322(10)
O1 H1A 0.8502
O1 H1B 0.8498

loop_
_geom_torsion_atom_site_label_1
_geom_torsion_atom_site_label_2
_geom_torsion_atom_site_label_3
_geom_torsion_atom_site_label_4
_geom_torsion
C21 Cu1 N1 C5 125.4(4)
N4 Cu1 N1 C5 -42.5(15)
N3 Cu1 N1 C5 -101.3(4)
N2 Cu1 N1 C5 -1.9(4)
C21 Cu1 N1 C1 -50.4(5)
N4 Cu1 N1 C1 141.8(12)
N3 Cu1 N1 C1 82.9(5)
N2 Cu1 N1 C1 -177.7(5)
C21 Cu1 N2 C10 102.7(5)
N4 Cu1 N2 C10 -0.1(5)
N1 Cu1 N2 C10 -174.4(5)
N3 Cu1 N2 C10 -79.4(5)
C21 Cu1 N2 C6 -84.7(4)
N4 Cu1 N2 C6 172.5(4)
N1 Cu1 N2 C6 -1.8(4)
N3 Cu1 N2 C6 93.2(4)
C21 Cu1 N3 C11 88.8(5)
N4 Cu1 N3 C11 178.1(5)
N1 Cu1 N3 C11 -9.5(5)
N2 Cu1 N3 C11 -88.8(5)
C21 Cu1 N3 C15 -94.5(4)
N4 Cu1 N3 C15 -5.2(4)
N1 Cu1 N3 C15 167.2(4)
N2 Cu1 N3 C15 87.8(4)
C21 Cu1 N4 C20 -45.8(5)
N1 Cu1 N4 C20 121.9(13)
N3 Cu1 N4 C20 -178.0(5)
N2 Cu1 N4 C20 82.2(5)
C21 Cu1 N4 C16 138.0(4)
N1 Cu1 N4 C16 -54.2(15)
N3 Cu1 N4 C16 5.9(4)
N2 Cu1 N4 C16 -93.9(4)
C5 N1 C1 C2 1.6(9)
Cu1 N1 C1 C2 177.3(5)
N1 C1 C2 C3 -2.7(10)
C1 C2 C3 C4 2.0(10)
C2 C3 C4 C5 -0.2(9)
C1 N1 C5 C4 0.3(8)
Cu1 N1 C5 C4 -175.6(4)
C1 N1 C5 C6 -179.0(5)
Cu1 N1 C5 C6 5.1(6)
C3 C4 C5 N1 -1.0(9)
C3 C4 C5 C6 178.3(6)
C10 N2 C6 C7 -1.9(8)
Cu1 N2 C6 C7 -175.3(4)
C10 N2 C6 C5 178.3(5)
Cu1 N2 C6 C5 4.9(6)
N1 C5 C6 N2 -6.6(7)
C4 C5 C6 N2 174.1(5)
N1 C5 C6 C7 173.6(5)
C4 C5 C6 C7 -5.7(9)
N2 C6 C7 C8 1.7(9)
C5 C6 C7 C8 -178.5(6)
C6 C7 C8 C9 -0.7(10)
C7 C8 C9 C10 0.0(10)
C6 N2 C10 C9 1.2(9)
Cu1 N2 C10 C9 173.4(5)
C8 C9 C10 N2 -0.2(10)
C15 N3 C11 C12 0.6(8)
Cu1 N3 C11 C12 177.2(4)
N3 C11 C12 C13 -1.8(9)
C11 C12 C13 C14 2.0(10)
C12 C13 C14 C15 -1.3(10)
C11 N3 C15 C14 0.1(8)
Cu1 N3 C15 C14 -176.9(4)
C11 N3 C15 C16 -179.1(5)
Cu1 N3 C15 C16 3.9(6)
C13 C14 C15 N3 0.2(9)
C13 C14 C15 C16 179.4(6)
C20 N4 C16 C17 -1.4(8)
Cu1 N4 C16 C17 174.8(4)
C20 N4 C16 C15 178.1(5)
Cu1 N4 C16 C15 -5.6(6)
N3 C15 C16 N4 1.0(7)
C14 C15 C16 N4 -178.3(5)
N3 C15 C16 C17 -179.5(5)
C14 C15 C16 C17 1.3(9)
N4 C16 C17 C18 0.6(9)
C15 C16 C17 C18 -178.9(6)
C16 C17 C18 C19 0.6(10)
C17 C18 C19 C20 -0.9(11)
C16 N4 C20 C19 1.1(9)
Cu1 N4 C20 C19 -174.9(5)
C18 C19 C20 N4 0.1(10)
N4 Cu1 C21 N5 -150(8)
N1 Cu1 C21 N5 32(8)
N3 Cu1 C21 N5 -69(8)
N2 Cu1 C21 N5 108(8)
C42 Cu2 N6 C22 50.3(5)
N8 Cu2 N6 C22 -136.4(19)
N7 Cu2 N6 C22 179.2(5)
N9 Cu2 N6 C22 -77.9(5)
C42 Cu2 N6 C26 -127.6(4)
N8 Cu2 N6 C26 46(2)
N7 Cu2 N6 C26 1.4(4)
N9 Cu2 N6 C26 104.3(4)
C42 Cu2 N7 C31 -90.9(5)
N6 Cu2 N7 C31 -178.0(5)
N8 Cu2 N7 C31 6.4(5)
N9 Cu2 N7 C31 86.0(5)
C42 Cu2 N7 C27 85.0(4)
N6 Cu2 N7 C27 -2.1(3)
N8 Cu2 N7 C27 -177.7(4)
N9 Cu2 N7 C27 -98.0(4)
C42 Cu2 N8 C36 -127.5(4)
N6 Cu2 N8 C36 59(2)
N7 Cu2 N8 C36 102.9(4)
N9 Cu2 N8 C36 -0.2(4)
C42 Cu2 N8 C32 51.9(5)
N6 Cu2 N8 C32 -121.4(19)
N7 Cu2 N8 C32 -77.7(5)
N9 Cu2 N8 C32 179.1(6)
C42 Cu2 N9 C41 -96.0(5)
N6 Cu2 N9 C41 5.7(5)
N8 Cu2 N9 C41 -179.7(5)
N7 Cu2 N9 C41 86.9(5)
C42 Cu2 N9 C37 85.0(4)
N6 Cu2 N9 C37 -173.3(4)
N8 Cu2 N9 C37 1.3(4)
N7 Cu2 N9 C37 -92.0(4)
C26 N6 C22 C23 0.1(9)
Cu2 N6 C22 C23 -177.8(5)
N6 C22 C23 C24 0.6(10)
C22 C23 C24 C25 -1.2(10)
C23 C24 C25 C26 1.1(10)
C22 N6 C26 C25 -0.2(8)
Cu2 N6 C26 C25 177.8(4)
C22 N6 C26 C27 -178.5(5)
Cu2 N6 C26 C27 -0.5(6)
C24 C25 C26 N6 -0.4(9)
C24 C25 C26 C27 177.7(5)
C31 N7 C27 C28 -0.4(8)
Cu2 N7 C27 C28 -176.8(4)
C31 N7 C27 C26 178.7(4)
Cu2 N7 C27 C26 2.4(5)
N6 C26 C27 N7 -1.3(6)
C25 C26 C27 N7 -179.6(5)
N6 C26 C27 C28 177.8(5)
C25 C26 C27 C28 -0.4(8)
N7 C27 C28 C29 1.4(9)
C26 C27 C28 C29 -177.7(5)
C27 C28 C29 C30 -2.5(10)
C28 C29 C30 C31 2.5(11)
C27 N7 C31 C30 0.4(8)
Cu2 N7 C31 C30 176.2(5)
C29 C30 C31 N7 -1.5(10)
C36 N8 C32 C33 1.3(10)
Cu2 N8 C32 C33 -178.0(5)
N8 C32 C33 C34 -0.5(11)
C32 C33 C34 C35 -1.5(12)
C33 C34 C35 C36 2.4(11)
C32 N8 C36 C35 -0.3(9)
Cu2 N8 C36 C35 179.1(4)
C32 N8 C36 C37 179.8(5)
Cu2 N8 C36 C37 -0.8(7)
C34 C35 C36 N8 -1.5(10)
C34 C35 C36 C37 178.4(6)
C41 N9 C37 C38 -0.9(8)
Cu2 N9 C37 C38 178.1(4)
C41 N9 C37 C36 178.8(5)
Cu2 N9 C37 C36 -2.1(6)
N8 C36 C37 N9 2.0(7)
C35 C36 C37 N9 -177.9(5)
N8 C36 C37 C38 -178.3(5)
C35 C36 C37 C38 1.8(9)
N9 C37 C38 C39 1.2(10)
C36 C37 C38 C39 -178.5(6)
C37 C38 C39 C40 -1.4(11)
C38 C39 C40 C41 1.3(11)
C37 N9 C41 C40 0.9(9)
Cu2 N9 C41 C40 -178.0(4)
C39 C40 C41 N9 -1.0(10)
N6 Cu2 C42 N10 -180(100)
N8 Cu2 C42 N10 1(8)
N7 Cu2 C42 N10 100(8)
N9 Cu2 C42 N10 -76(8)
